data_7242033
loop_
_publ_author_name
'Lee, Soojin'
'Kim, Dongwon'
'Park, In-Hyeok'
'Jung, Ok-Sang'

_publ_section_title
;
 Unusual porous crystals via catenation of 1D ladders: unprecedented
 mixture effects on the adsorption of xylene isomers in a SCSC mode
;
_journal_issue 1
_journal_name_full CrystEngComm
_journal_page_first 40
_journal_page_last 46
_journal_paper_doi 10.1039/D0CE01458C
_journal_volume 23
_journal_year 2021
_chemical_formula_sum 'C112 H108 Ag2 Cl2 N6 O34'
_chemical_formula_weight 2368.68
_space_group_crystal_system triclinic
_space_group_IT_number 2
_space_group_name_Hall '-P 1'
_space_group_name_H-M_alt 'P -1'
_atom_sites_solution_hydrogens geom
_audit_creation_method SHELXL-2018/3
_audit_update_record
;
2020-07-20 deposited with the CCDC.	2020-10-20 downloaded from the CCDC.
;
_cell_angle_alpha 99.56(3)
_cell_angle_beta 108.37(3)
_cell_angle_gamma 95.92(3)
_cell_formula_units_Z 1
_cell_length_a 12.519(3)
_cell_length_b 13.668(3)
_cell_length_c 16.827(3)
_cell_measurement_reflns_used 0
_cell_measurement_temperature 100(2)
_cell_measurement_theta_max 33.749
_cell_measurement_theta_min 0.203
_cell_volume 2657.1(12)
_computing_cell_refinement 'HKL3000sm (Otwinowski & Minor, 1997)'
_computing_data_collection 'PAL BL2D-SMDC Program (Shin et. al, 2016)'
_computing_data_reduction 'HKL3000sm (Otwinowski & Minor, 1997)'
_computing_structure_refinement SHELXL
_computing_structure_solution 'SHELXT 2018/2 (Sheldrick, 2018)'
_diffrn_ambient_temperature 100(2)
_diffrn_measured_fraction_theta_full 0.991
_diffrn_measured_fraction_theta_max 0.993
_diffrn_measurement_device_type 'Rayonix MX225HS CCD area detector'
_diffrn_measurement_method 'omega scan'
_diffrn_radiation_type synchrotron
_diffrn_radiation_wavelength 0.700
_diffrn_reflns_av_R_equivalents 0.0291
_diffrn_reflns_av_unetI/netI 0.0392
_diffrn_reflns_Laue_measured_fraction_full 0.991
_diffrn_reflns_Laue_measured_fraction_max 0.993
_diffrn_reflns_limit_h_max 16
_diffrn_reflns_limit_h_min -16
_diffrn_reflns_limit_k_max 17
_diffrn_reflns_limit_k_min -17
_diffrn_reflns_limit_l_max 21
_diffrn_reflns_limit_l_min -21
_diffrn_reflns_number 23894
_diffrn_reflns_point_group_measured_fraction_full 0.991
_diffrn_reflns_point_group_measured_fraction_max 0.993
_diffrn_reflns_theta_full 24.835
_diffrn_reflns_theta_max 27.000
_diffrn_reflns_theta_min 1.509
_diffrn_source 'PLSII 2D bending magnet'
_exptl_absorpt_coefficient_mu 0.480
_exptl_absorpt_correction_T_max 1.000
_exptl_absorpt_correction_T_min 0.917
_exptl_absorpt_correction_type empirical
_exptl_absorpt_process_details 'HKL3000sm Scalepack(Otwinowski et.al,2003)'
_exptl_crystal_colour colorless
_exptl_crystal_density_diffrn 1.480
_exptl_crystal_description plate
_exptl_crystal_F_000 1222
_exptl_crystal_size_max 0.057
_exptl_crystal_size_mid 0.052
_exptl_crystal_size_min 0.023
_refine_diff_density_max 1.622
_refine_diff_density_min -1.845
_refine_diff_density_rms 0.117
_refine_ls_extinction_method none
_refine_ls_goodness_of_fit_ref 1.070
_refine_ls_hydrogen_treatment constr
_refine_ls_matrix_type full
_refine_ls_number_parameters 746
_refine_ls_number_reflns 12072
_refine_ls_number_restraints 1827
_refine_ls_restrained_S_all 1.015
_refine_ls_R_factor_all 0.0818
_refine_ls_R_factor_gt 0.0724
_refine_ls_shift/su_max 0.006
_refine_ls_shift/su_mean 0.000
_refine_ls_structure_factor_coef Fsqd
_refine_ls_weighting_details 'w=1/[\s^2^(Fo^2^)+(0.1015P)^2^+8.7675P] where P=(Fo^2^+2Fc^2^)/3'
_refine_ls_weighting_scheme calc
_refine_ls_wR_factor_gt 0.2060
_refine_ls_wR_factor_ref 0.2117
_reflns_Friedel_coverage 0.000
_reflns_number_gt 10097
_reflns_number_total 12072
_reflns_threshold_expression 'I > 2\s(I)'
_cod_data_source_file d0ce01458c2.cif
_cod_data_source_block SJ_a
_cod_original_cell_volume 2657.2(11)
_cod_database_code 7242033
_shelx_shelxl_version_number 2018/3
_shelx_space_group_comment
;
The symmetry employed for this shelxl refinement is uniquely defined
by the following loop, which should always be used as a source of
symmetry information in preference to the above space-group names.
They are only intended as comments.
;
_shelx_estimated_absorpt_t_min 0.973
_shelx_estimated_absorpt_t_max 0.989

loop_
_space_group_symop_operation_xyz
'x, y, z'
'-x, -y, -z'

loop_
_atom_site_label
_atom_site_type_symbol
_atom_site_fract_x
_atom_site_fract_y
_atom_site_fract_z
_atom_site_U_iso_or_equiv
_atom_site_adp_type
_atom_site_occupancy
_atom_site_site_symmetry_order
_atom_site_calc_flag
_atom_site_refinement_flags_posn
_atom_site_refinement_flags_adp
_atom_site_refinement_flags_occupancy
_atom_site_disorder_assembly
_atom_site_disorder_group
Ag01 Ag 0.97620(3) 0.95375(3) 0.71409(2) 0.04290(14) Uani 1 1 d . U . . .
O1 O 0.4940(2) 0.3641(2) 0.34170(17) 0.0264(6) Uani 1 1 d . U . . .
O2 O 0.0639(2) 0.4495(2) 0.41247(17) 0.0253(5) Uani 1 1 d . U . . .
O3 O 0.3501(3) 0.2749(2) 0.68317(17) 0.0291(6) Uani 1 1 d . U . . .
O4 O 0.7175(6) 0.2274(5) 0.9456(4) 0.099(2) Uani 1 1 d . U . . .
O5 O 0.7195(5) 0.1974(5) 0.7792(3) 0.0879(17) Uani 1 1 d . U . . .
O6 O 0.7489(3) 0.6604(2) 0.89818(19) 0.0345(6) Uani 1 1 d . U . . .
O7 O 0.9095(3) 0.6244(3) 0.8155(2) 0.0451(8) Uani 1 1 d . U . . .
O8 O 0.8647(3) 0.5062(3) 0.1936(2) 0.0434(8) Uani 1 1 d . U . . .
O9 O 0.8226(8) 0.5184(4) 0.0598(3) 0.124(3) Uani 1 1 d . U . . .
O10 O 0.4926(2) 0.1622(2) 1.04232(17) 0.0267(6) Uani 1 1 d . U . . .
O11 O 0.4427(3) 0.1228(2) 1.15228(19) 0.0327(6) Uani 1 1 d . U . . .
O12 O 0.3869(2) 0.8590(2) 0.45607(17) 0.0262(5) Uani 1 1 d . U . . .
O13 O 0.3673(3) 0.9012(3) 0.5851(2) 0.0382(7) Uani 1 1 d . U . . .
N1 N 0.7889(3) 0.9092(2) 0.6510(2) 0.0293(7) Uani 1 1 d . U . . .
N2 N 0.9757(3) 0.8717(3) 0.2315(3) 0.0378(8) Uani 1 1 d . U . . .
N3 N 0.8624(3) 0.1068(3) 1.2365(2) 0.0315(7) Uani 1 1 d . U . . .
C1 C 0.2532(3) 0.3701(3) 0.5287(2) 0.0248(7) Uani 1 1 d . U . . .
H1 H 0.192437 0.371068 0.551183 0.030 Uiso 1 1 calc R U . . .
C2 C 0.2309(3) 0.3657(3) 0.4420(2) 0.0229(7) Uani 1 1 d . U . . .
C3 C 0.3210(3) 0.3647(3) 0.4091(2) 0.0213(7) Uani 1 1 d . U . . .
H3 H 0.306027 0.362211 0.349817 0.026 Uiso 1 1 calc R U . . .
C4 C 0.4322(3) 0.3673(2) 0.4629(2) 0.0206(7) Uani 1 1 d . U . . .
C5 C 0.4530(3) 0.3722(3) 0.5503(2) 0.0230(7) Uani 1 1 d . U . . .
H5 H 0.528661 0.374998 0.587564 0.028 Uiso 1 1 calc R U . . .
C6 C 0.3642(3) 0.3730(3) 0.5832(2) 0.0239(7) Uani 1 1 d . U . . .
C7 C 0.3851(4) 0.3754(3) 0.6772(2) 0.0260(8) Uani 1 1 d . U . . .
H7A H 0.466962 0.398508 0.711043 0.031 Uiso 1 1 calc R U . . .
H7AB H 0.340108 0.421721 0.699106 0.031 Uiso 1 1 calc R U . . .
C8 C 0.3570(3) 0.2595(3) 0.7627(2) 0.0249(7) Uani 1 1 d . U . . .
C9 C 0.3987(4) 0.3334(3) 0.8373(2) 0.0284(8) Uani 1 1 d . U . . .
H9 H 0.423399 0.400794 0.835488 0.034 Uiso 1 1 calc R U . . .
C10 C 0.4038(4) 0.3072(3) 0.9154(2) 0.0293(8) Uani 1 1 d . U . . .
H10 H 0.431911 0.357771 0.966480 0.035 Uiso 1 1 calc R U . . .
C11 C 0.3690(3) 0.2096(3) 0.9195(2) 0.0276(8) Uani 1 1 d . U . . .
C12 C 0.3265(4) 0.1371(3) 0.8437(3) 0.0303(8) Uani 1 1 d . U . . .
H12 H 0.301845 0.069657 0.845536 0.036 Uiso 1 1 calc R U . . .
C13 C 0.3196(4) 0.1611(3) 0.7658(2) 0.0298(8) Uani 1 1 d . U . . .
H13 H 0.289443 0.110774 0.714665 0.036 Uiso 1 1 calc R U . . .
C14 C 0.3760(4) 0.1810(3) 1.0030(3) 0.0294(8) Uani 1 1 d . U . . .
H14A H 0.359210 0.236173 1.041074 0.035 Uiso 1 1 calc R U . . .
H14B H 0.319974 0.119821 0.993254 0.035 Uiso 1 1 calc R U . . .
C15 C 0.5132(4) 0.1372(3) 1.1189(2) 0.0265(7) Uani 1 1 d . U . . .
C16 C 0.6364(3) 0.1285(3) 1.1579(2) 0.0255(7) Uani 1 1 d . U . . .
C17 C 0.6752(4) 0.1190(3) 1.2432(2) 0.0275(8) Uani 1 1 d . U . . .
H17 H 0.625177 0.119483 1.275556 0.033 Uiso 1 1 calc R U . . .
C18 C 0.7885(4) 0.1090(3) 1.2798(3) 0.0318(8) Uani 1 1 d . U . . .
H18 H 0.815117 0.103371 1.338027 0.038 Uiso 1 1 calc R U . . .
C19 C 0.8238(4) 0.1181(3) 1.1544(3) 0.0307(8) Uani 1 1 d . U . . .
H19 H 0.875370 0.118009 1.123267 0.037 Uiso 1 1 calc R U . . .
C20 C 0.7122(4) 0.1298(3) 1.1136(3) 0.0303(8) Uani 1 1 d . U . . .
H20 H 0.688421 0.138640 1.056126 0.036 Uiso 1 1 calc R U . . .
C21 C 0.5327(3) 0.3680(3) 0.4316(2) 0.0220(7) Uani 1 1 d . U . . .
H21A H 0.588995 0.429930 0.461843 0.026 Uiso 1 1 calc R U . . .
H21B H 0.570345 0.309316 0.443927 0.026 Uiso 1 1 calc R U . . .
C22 C 0.5764(3) 0.3702(3) 0.3037(2) 0.0222(7) Uani 1 1 d . U . . .
C23 C 0.5376(3) 0.3711(3) 0.2166(2) 0.0257(7) Uani 1 1 d . U . . .
H23 H 0.458355 0.365836 0.186584 0.031 Uiso 1 1 calc R U . . .
C24 C 0.6153(3) 0.3796(3) 0.1740(2) 0.0271(8) Uani 1 1 d . U . . .
H24 H 0.588786 0.381200 0.114837 0.032 Uiso 1 1 calc R U . . .
C25 C 0.7322(3) 0.3860(3) 0.2167(3) 0.0280(8) Uani 1 1 d . U . . .
C26 C 0.7690(3) 0.3840(3) 0.3029(3) 0.0285(8) Uani 1 1 d . U . . .
H26 H 0.848239 0.388415 0.332722 0.034 Uiso 1 1 calc R U . . .
C27 C 0.6921(3) 0.3756(3) 0.3470(2) 0.0242(7) Uani 1 1 d . U . . .
H27 H 0.718692 0.373699 0.406137 0.029 Uiso 1 1 calc R U . . .
C28 C 0.8169(4) 0.3994(3) 0.1713(3) 0.0384(10) Uani 1 1 d . U . . .
H28A H 0.877998 0.359041 0.189977 0.046 Uiso 1 1 calc R U . . .
H28B H 0.778761 0.377247 0.108619 0.046 Uiso 1 1 calc R U . . .
C29 C 0.8572(5) 0.5556(4) 0.1332(3) 0.0409(10) Uani 1 1 d . U . . .
C30 C 0.8999(4) 0.6657(4) 0.1684(3) 0.0341(9) Uani 1 1 d . U . . .
C31 C 0.8964(5) 0.7306(4) 0.1124(3) 0.0466(12) Uani 1 1 d . U . . .
H31 H 0.867712 0.705863 0.052178 0.056 Uiso 1 1 calc R U . . .
C32 C 0.9359(5) 0.8322(4) 0.1468(3) 0.0498(12) Uani 1 1 d . U . . .
H32 H 0.934964 0.876296 0.108604 0.060 Uiso 1 1 calc R U . . .
C33 C 0.9771(4) 0.8079(4) 0.2840(3) 0.0351(9) Uani 1 1 d . U . . .
H33 H 1.004641 0.834556 0.343920 0.042 Uiso 1 1 calc R U . . .
C34 C 0.9408(4) 0.7056(3) 0.2557(3) 0.0333(9) Uani 1 1 d . U . . .
H34 H 0.943834 0.663165 0.295421 0.040 Uiso 1 1 calc R U . . .
C35 C 0.1108(3) 0.3640(3) 0.3847(2) 0.0247(7) Uani 1 1 d . U . . .
H35A H 0.110103 0.362883 0.325564 0.030 Uiso 1 1 calc R U . . .
H35B H 0.062053 0.301718 0.383822 0.030 Uiso 1 1 calc R U . . .
C36 C 0.1139(3) 0.5430(3) 0.4101(2) 0.0223(7) Uani 1 1 d . U . . .
C37 C 0.1819(3) 0.5592(3) 0.3603(2) 0.0245(7) Uani 1 1 d . U . . .
H37 H 0.196372 0.503894 0.325098 0.029 Uiso 1 1 calc R U . . .
C38 C 0.2284(3) 0.6571(3) 0.3628(2) 0.0240(7) Uani 1 1 d . U . . .
H38 H 0.274017 0.668098 0.328402 0.029 Uiso 1 1 calc R U . . .
C39 C 0.2092(3) 0.7396(3) 0.4150(2) 0.0243(7) Uani 1 1 d . U . . .
C40 C 0.1399(3) 0.7219(3) 0.4633(2) 0.0258(7) Uani 1 1 d . U . . .
H40 H 0.125257 0.777182 0.498535 0.031 Uiso 1 1 calc R U . . .
C41 C 0.0917(3) 0.6246(3) 0.4609(2) 0.0244(7) Uani 1 1 d . U . . .
H41 H 0.043844 0.613732 0.493652 0.029 Uiso 1 1 calc R U . . .
C42 C 0.2616(3) 0.8439(3) 0.4159(3) 0.0275(8) Uani 1 1 d . U . . .
H42A H 0.241796 0.854420 0.356509 0.033 Uiso 1 1 calc R U . . .
H42B H 0.230376 0.893916 0.448161 0.033 Uiso 1 1 calc R U . . .
C43 C 0.4256(3) 0.8857(3) 0.5412(2) 0.0270(8) Uani 1 1 d . U . . .
C44 C 0.5532(3) 0.8926(3) 0.5771(3) 0.0255(7) Uani 1 1 d . U . . .
C45 C 0.6047(4) 0.9087(3) 0.6653(3) 0.0311(8) Uani 1 1 d . U . . .
H45 H 0.560015 0.914028 0.701669 0.037 Uiso 1 1 calc R U . . .
C46 C 0.7223(4) 0.9169(3) 0.6994(3) 0.0331(9) Uani 1 1 d . U . . .
H46 H 0.757092 0.928537 0.759884 0.040 Uiso 1 1 calc R U . . .
C47 C 0.7383(3) 0.8906(3) 0.5655(3) 0.0285(8) Uani 1 1 d . U . . .
H47 H 0.784673 0.882861 0.530530 0.034 Uiso 1 1 calc R U . . .
C48 C 0.6212(3) 0.8821(3) 0.5262(3) 0.0261(7) Uani 1 1 d . U . . .
H48 H 0.588366 0.869293 0.465522 0.031 Uiso 1 1 calc R U . . .
C49 C 0.7605(4) 0.5605(4) 0.8647(3) 0.0389(10) Uani 1 1 d . U . . .
H49A H 0.706102 0.537420 0.805491 0.047 Uiso 1 1 calc R U . . .
H49B H 0.741874 0.514663 0.899946 0.047 Uiso 1 1 calc R U . . .
C50 C 0.8804(5) 0.5567(4) 0.8647(3) 0.0462(11) Uani 1 1 d . U . . .
H50A H 0.934534 0.575448 0.924212 0.055 Uiso 1 1 calc R U . . .
H50B H 0.886303 0.487358 0.839860 0.055 Uiso 1 1 calc R U . . .
C51 C 0.8987(4) 0.7246(4) 0.8502(3) 0.0448(11) Uani 1 1 d . U . . .
H51A H 0.917709 0.770975 0.815440 0.054 Uiso 1 1 calc R U . . .
H51B H 0.953270 0.746818 0.909405 0.054 Uiso 1 1 calc R U . . .
C52 C 0.7802(4) 0.7290(3) 0.8506(3) 0.0352(9) Uani 1 1 d . U . . .
H52A H 0.775413 0.798286 0.876477 0.042 Uiso 1 1 calc R U . . .
H52B H 0.726206 0.711980 0.790989 0.042 Uiso 1 1 calc R U . . .
C53 C 0.6210(6) 0.1668(7) 0.7951(6) 0.081(2) Uani 1 1 d . U . . .
H53A H 0.575441 0.107371 0.750554 0.097 Uiso 1 1 calc R U . . .
H53B H 0.574646 0.221421 0.792259 0.097 Uiso 1 1 calc R U . . .
C55 C 0.8155(7) 0.2593(7) 0.9304(5) 0.083(2) Uani 1 1 d . U . . .
H55A H 0.867529 0.209376 0.941056 0.100 Uiso 1 1 calc R U . . .
H55B H 0.854818 0.324079 0.970132 0.100 Uiso 1 1 calc R U . . .
C56 C 0.6475(9) 0.1411(7) 0.8802(6) 0.100(3) Uani 1 1 d . U . . .
H56A H 0.575877 0.121765 0.891123 0.120 Uiso 1 1 calc R U . . .
H56B H 0.689024 0.083142 0.881983 0.120 Uiso 1 1 calc R U . . .
C54 C 0.7890(8) 0.2720(8) 0.8409(5) 0.095(3) Uani 1 1 d . U . . .
H54 H 0.820313 0.331248 0.827990 0.114 Uiso 1 1 calc R U . . .
Cl1 Cl 0.9664(2) 0.98733(17) 0.97789(14) 0.0410(5) Uani 0.5 1 d . U P A -1
O14 O 0.8645(8) 0.9633(8) 0.9942(6) 0.067(2) Uani 0.5 1 d . U P A -1
O15 O 0.9424(6) 0.9707(5) 0.8874(4) 0.0398(14) Uani 0.5 1 d . U P A -1
O16 O 1.0493(13) 0.9274(13) 1.0143(8) 0.091(4) Uani 0.5 1 d . U P A -1
O17 O 1.0143(15) 1.0892(8) 1.0150(8) 0.092(4) Uani 0.5 1 d . U P A -1
Cl3 Cl 1.000000 1.000000 0.500000 0.0628(6) Uani 1 2 d S U P . .
O18 O 0.9597(7) 1.0188(6) 0.5643(5) 0.0515(18) Uani 0.5 1 d . U P A .
O19 O 1.0944(8) 0.9618(7) 0.5058(7) 0.063(2) Uani 0.5 1 d . U P A .
O20 O 0.8934(13) 0.9284(15) 0.4309(10) 0.141(5) Uani 0.5 1 d . U P A .
O21 O 0.9954(12) 1.0817(12) 0.4553(9) 0.110(4) Uani 0.5 1 d . U P A .

loop_
_atom_site_aniso_label
_atom_site_aniso_U_11
_atom_site_aniso_U_22
_atom_site_aniso_U_33
_atom_site_aniso_U_23
_atom_site_aniso_U_13
_atom_site_aniso_U_12
Ag01 0.02702(19) 0.0483(2) 0.0457(2) 0.01788(16) 0.00187(14) -0.00700(14)
O1 0.0231(12) 0.0338(14) 0.0179(12) 0.0021(10) 0.0044(10) -0.0018(11)
O2 0.0231(12) 0.0245(13) 0.0282(13) 0.0063(10) 0.0097(11) -0.0016(10)
O3 0.0445(16) 0.0200(12) 0.0166(12) 0.0027(9) 0.0059(11) -0.0057(11)
O4 0.136(5) 0.110(4) 0.059(3) 0.010(3) 0.057(3) -0.011(4)
O5 0.072(3) 0.137(5) 0.052(3) 0.020(3) 0.025(2) -0.010(3)
O6 0.0369(16) 0.0398(16) 0.0251(14) 0.0042(12) 0.0107(12) 0.0029(13)
O7 0.0425(18) 0.054(2) 0.0379(18) 0.0002(15) 0.0187(15) 0.0025(15)
O8 0.052(2) 0.0398(17) 0.0293(15) 0.0042(13) 0.0107(14) -0.0201(15)
O9 0.269(9) 0.043(2) 0.026(2) 0.0058(17) 0.010(3) 0.005(4)
O10 0.0321(14) 0.0292(14) 0.0189(12) 0.0064(10) 0.0091(11) 0.0015(11)
O11 0.0368(15) 0.0390(16) 0.0260(14) 0.0127(12) 0.0142(12) 0.0024(13)
O12 0.0260(13) 0.0253(13) 0.0236(13) 0.0044(10) 0.0064(10) -0.0034(10)
O13 0.0305(15) 0.059(2) 0.0273(15) 0.0108(14) 0.0122(12) 0.0083(14)
N1 0.0289(16) 0.0212(15) 0.0336(17) 0.0052(13) 0.0078(14) -0.0053(12)
N2 0.0284(17) 0.040(2) 0.041(2) 0.0130(16) 0.0061(15) 0.0002(15)
N3 0.0313(17) 0.0270(16) 0.0312(17) 0.0045(13) 0.0076(14) -0.0048(13)
C1 0.0293(18) 0.0208(16) 0.0227(17) 0.0020(13) 0.0100(14) -0.0028(14)
C2 0.0263(17) 0.0152(15) 0.0222(17) 0.0013(12) 0.0052(14) -0.0050(13)
C3 0.0271(17) 0.0172(15) 0.0158(15) 0.0014(12) 0.0050(13) -0.0027(13)
C4 0.0253(16) 0.0148(15) 0.0189(16) 0.0018(12) 0.0062(13) -0.0024(12)
C5 0.0277(17) 0.0153(15) 0.0199(16) 0.0029(12) 0.0019(13) -0.0021(13)
C6 0.0326(19) 0.0164(15) 0.0184(16) 0.0025(12) 0.0057(14) -0.0026(13)
C7 0.037(2) 0.0190(16) 0.0180(16) 0.0030(13) 0.0061(14) -0.0034(14)
C8 0.0291(18) 0.0240(17) 0.0181(16) 0.0047(13) 0.0049(14) -0.0015(14)
C9 0.037(2) 0.0224(17) 0.0194(17) 0.0026(13) 0.0040(15) -0.0042(15)
C10 0.036(2) 0.0268(18) 0.0192(17) 0.0017(14) 0.0056(15) -0.0027(15)
C11 0.0305(19) 0.0298(19) 0.0203(17) 0.0059(14) 0.0068(14) 0.0005(15)
C12 0.040(2) 0.0226(18) 0.0258(18) 0.0051(14) 0.0111(16) -0.0043(16)
C13 0.039(2) 0.0244(18) 0.0207(17) 0.0017(14) 0.0075(16) -0.0047(16)
C14 0.0308(19) 0.032(2) 0.0259(18) 0.0087(15) 0.0101(15) 0.0012(15)
C15 0.0362(19) 0.0215(17) 0.0212(17) 0.0056(13) 0.0101(15) -0.0008(14)
C16 0.0323(18) 0.0197(16) 0.0235(17) 0.0058(13) 0.0092(14) -0.0010(14)
C17 0.035(2) 0.0227(17) 0.0237(18) 0.0029(14) 0.0109(15) -0.0002(15)
C18 0.037(2) 0.0266(19) 0.0230(18) 0.0023(14) 0.0033(16) -0.0043(16)
C19 0.033(2) 0.0260(19) 0.035(2) 0.0116(16) 0.0136(17) -0.0002(15)
C20 0.037(2) 0.0280(19) 0.0269(19) 0.0112(15) 0.0113(16) -0.0005(16)
C21 0.0248(16) 0.0184(16) 0.0188(16) 0.0020(12) 0.0046(13) -0.0022(13)
C22 0.0213(16) 0.0181(15) 0.0223(16) 0.0002(12) 0.0047(13) -0.0024(12)
C23 0.0257(17) 0.0241(17) 0.0208(17) 0.0008(13) 0.0024(14) -0.0013(14)
C24 0.0327(19) 0.0244(17) 0.0195(16) 0.0009(13) 0.0062(14) -0.0017(15)
C25 0.0295(18) 0.0224(17) 0.0293(19) -0.0008(14) 0.0119(15) -0.0044(14)
C26 0.0227(17) 0.0261(18) 0.0313(19) 0.0026(15) 0.0056(15) -0.0026(14)
C27 0.0229(17) 0.0232(17) 0.0213(17) 0.0020(13) 0.0030(13) -0.0003(13)
C28 0.040(2) 0.036(2) 0.036(2) -0.0013(17) 0.0172(19) -0.0104(18)
C29 0.054(3) 0.041(2) 0.026(2) 0.0072(17) 0.0106(19) 0.007(2)
C30 0.034(2) 0.041(2) 0.0257(19) 0.0107(16) 0.0077(16) 0.0018(17)
C31 0.059(3) 0.048(3) 0.029(2) 0.0138(19) 0.009(2) 0.005(2)
C32 0.061(3) 0.049(3) 0.037(2) 0.020(2) 0.009(2) 0.002(2)
C33 0.029(2) 0.043(2) 0.027(2) 0.0085(17) 0.0017(16) 0.0030(17)
C34 0.030(2) 0.041(2) 0.0248(19) 0.0104(16) 0.0046(16) 0.0009(17)
C35 0.0239(17) 0.0254(17) 0.0199(16) 0.0027(13) 0.0045(13) -0.0051(14)
C36 0.0197(15) 0.0231(16) 0.0202(16) 0.0061(13) 0.0021(13) -0.0007(13)
C37 0.0248(17) 0.0250(17) 0.0224(17) 0.0042(13) 0.0073(14) 0.0014(14)
C38 0.0210(16) 0.0277(18) 0.0233(17) 0.0065(14) 0.0079(14) 0.0012(14)
C39 0.0239(17) 0.0241(17) 0.0215(17) 0.0067(13) 0.0031(14) 0.0009(13)
C40 0.0271(18) 0.0264(18) 0.0204(17) 0.0032(14) 0.0042(14) 0.0035(14)
C41 0.0238(17) 0.0295(18) 0.0188(16) 0.0043(13) 0.0072(13) 0.0015(14)
C42 0.0255(18) 0.0249(18) 0.0283(19) 0.0058(14) 0.0048(15) 0.0009(14)
C43 0.0319(19) 0.0216(17) 0.0252(18) 0.0065(14) 0.0073(15) -0.0006(14)
C44 0.0259(17) 0.0202(16) 0.0278(18) 0.0060(14) 0.0075(14) -0.0042(13)
C45 0.0302(19) 0.036(2) 0.0256(19) 0.0040(15) 0.0102(15) -0.0005(16)
C46 0.034(2) 0.033(2) 0.0264(19) 0.0069(16) 0.0052(16) -0.0037(16)
C47 0.0303(19) 0.0194(17) 0.035(2) 0.0030(14) 0.0138(16) -0.0040(14)
C48 0.0312(18) 0.0181(16) 0.0253(18) 0.0031(13) 0.0082(15) -0.0057(14)
C49 0.046(2) 0.039(2) 0.029(2) 0.0062(17) 0.0112(19) 0.0054(19)
C50 0.051(3) 0.059(3) 0.030(2) 0.009(2) 0.015(2) 0.015(2)
C51 0.039(2) 0.048(3) 0.036(2) -0.008(2) 0.013(2) -0.011(2)
C52 0.041(2) 0.036(2) 0.0249(19) -0.0003(16) 0.0119(17) -0.0028(17)
C53 0.054(4) 0.094(5) 0.087(5) -0.004(4) 0.029(3) -0.002(3)
C55 0.076(4) 0.104(6) 0.055(4) 0.009(4) 0.007(3) 0.007(4)
C56 0.119(6) 0.088(5) 0.105(6) 0.006(4) 0.073(5) -0.022(4)
C54 0.089(5) 0.120(6) 0.068(4) 0.023(4) 0.030(4) -0.040(4)
Cl1 0.0552(14) 0.0309(12) 0.0292(11) 0.0031(9) 0.0090(9) -0.0044(10)
O14 0.072(5) 0.086(6) 0.047(4) 0.015(4) 0.029(4) 0.002(5)
O15 0.046(4) 0.038(3) 0.032(3) 0.002(2) 0.015(3) -0.006(3)
O16 0.103(9) 0.121(9) 0.053(7) 0.028(7) 0.017(6) 0.056(8)
O17 0.153(12) 0.044(5) 0.056(7) -0.016(4) 0.032(7) -0.037(6)
Cl3 0.0576(11) 0.0916(16) 0.0587(12) 0.0135(11) 0.0440(10) 0.0249(11)
O18 0.067(5) 0.056(4) 0.039(3) 0.009(3) 0.032(3) -0.004(3)
O19 0.062(4) 0.058(5) 0.099(6) 0.034(4) 0.054(4) 0.027(4)
O20 0.093(7) 0.194(10) 0.091(7) -0.057(8) 0.029(6) -0.030(8)
O21 0.106(7) 0.164(8) 0.126(8) 0.107(7) 0.073(6) 0.076(6)

loop_
_atom_type_symbol
_atom_type_description
_atom_type_scat_dispersion_real
_atom_type_scat_dispersion_imag
_atom_type_scat_source
C C 0.0033 0.0016 'International Tables Vol C Tables 4.2.6.8 and 6.1.1.4'
H H 0.0000 0.0000 'International Tables Vol C Tables 4.2.6.8 and 6.1.1.4'
N N 0.0064 0.0033 'International Tables Vol C Tables 4.2.6.8 and 6.1.1.4'
O O 0.0110 0.0060 'International Tables Vol C Tables 4.2.6.8 and 6.1.1.4'
Cl Cl 0.1472 0.1563 'International Tables Vol C Tables 4.2.6.8 and 6.1.1.4'
Ag Ag -0.9157 1.0899 'International Tables Vol C Tables 4.2.6.8 and 6.1.1.4'

loop_
_geom_angle_atom_site_label_1
_geom_angle_atom_site_label_2
_geom_angle_atom_site_label_3
_geom_angle
_geom_angle_site_symmetry_1
_geom_angle_site_symmetry_3
_geom_angle_publ_flag
N1 Ag01 N3 143.22(13) . 2_767 ?
N1 Ag01 N2 110.57(13) . 2_776 ?
N3 Ag01 N2 105.33(13) 2_767 2_776 ?
N1 Ag01 O18 82.6(2) . . ?
N3 Ag01 O18 111.5(2) 2_767 . ?
N2 Ag01 O18 80.38(19) 2_776 . ?
N1 Ag01 O21 89.7(3) . 2_776 ?
N3 Ag01 O21 87.6(2) 2_767 2_776 ?
N2 Ag01 O21 106.5(3) 2_776 2_776 ?
O18 Ag01 O21 31.5(3) . 2_776 ?
N1 Ag01 O15 88.85(16) . . ?
N3 Ag01 O15 90.70(17) 2_767 . ?
N2 Ag01 O15 78.44(16) 2_776 . ?
O18 Ag01 O15 152.7(2) . . ?
O21 Ag01 O15 175.0(3) 2_776 . ?
C22 O1 C21 116.7(3) . . ?
C36 O2 C35 117.7(3) . . ?
C8 O3 C7 116.8(3) . . ?
C55 O4 C56 111.5(6) . . ?
C54 O5 C53 112.3(6) . . ?
C49 O6 C52 110.6(3) . . ?
C50 O7 C51 109.8(4) . . ?
C29 O8 C28 119.4(4) . . ?
C15 O10 C14 114.7(3) . . ?
C43 O12 C42 115.1(3) . . ?
C46 N1 C47 117.9(4) . . ?
C46 N1 Ag01 118.7(3) . . ?
C47 N1 Ag01 122.5(3) . . ?
C33 N2 C32 117.1(4) . . ?
C33 N2 Ag01 120.6(3) . 2_776 ?
C32 N2 Ag01 122.0(3) . 2_776 ?
C18 N3 C19 117.5(4) . . ?
C18 N3 Ag01 120.0(3) . 2_767 ?
C19 N3 Ag01 120.5(3) . 2_767 ?
C2 C1 C6 120.4(4) . . ?
C1 C2 C3 119.6(3) . . ?
C1 C2 C35 119.4(3) . . ?
C3 C2 C35 121.0(3) . . ?
C4 C3 C2 120.6(3) . . ?
C3 C4 C5 119.0(3) . . ?
C3 C4 C21 123.0(3) . . ?
C5 C4 C21 118.0(3) . . ?
C6 C5 C4 120.8(3) . . ?
C5 C6 C1 119.7(3) . . ?
C5 C6 C7 121.3(3) . . ?
C1 C6 C7 119.0(4) . . ?
O3 C7 C6 106.3(3) . . ?
O3 C8 C9 124.8(3) . . ?
O3 C8 C13 115.2(3) . . ?
C9 C8 C13 120.0(4) . . ?
C8 C9 C10 119.1(4) . . ?
C11 C10 C9 121.4(4) . . ?
C10 C11 C12 118.4(4) . . ?
C10 C11 C14 121.5(4) . . ?
C12 C11 C14 120.1(4) . . ?
C13 C12 C11 121.4(4) . . ?
C12 C13 C8 119.7(4) . . ?
O10 C14 C11 107.4(3) . . ?
O11 C15 O10 124.9(4) . . ?
O11 C15 C16 123.9(4) . . ?
O10 C15 C16 111.2(3) . . ?
C20 C16 C17 119.1(4) . . ?
C20 C16 C15 123.1(3) . . ?
C17 C16 C15 117.9(3) . . ?
C18 C17 C16 118.5(4) . . ?
N3 C18 C17 123.1(4) . . ?
N3 C19 C20 122.9(4) . . ?
C16 C20 C19 118.9(4) . . ?
O1 C21 C4 109.3(3) . . ?
O1 C22 C27 123.9(3) . . ?
O1 C22 C23 116.0(3) . . ?
C27 C22 C23 120.1(4) . . ?
C24 C23 C22 119.6(4) . . ?
C23 C24 C25 121.1(4) . . ?
C26 C25 C24 118.5(4) . . ?
C26 C25 C28 120.4(4) . . ?
C24 C25 C28 121.1(4) . . ?
C25 C26 C27 121.3(4) . . ?
C22 C27 C26 119.4(4) . . ?
O8 C28 C25 106.9(4) . . ?
O9 C29 O8 124.2(5) . . ?
O9 C29 C30 124.1(5) . . ?
O8 C29 C30 111.7(4) . . ?
C34 C30 C31 118.7(4) . . ?
C34 C30 C29 121.8(4) . . ?
C31 C30 C29 119.5(4) . . ?
C32 C31 C30 118.3(5) . . ?
N2 C32 C31 123.5(5) . . ?
N2 C33 C34 123.5(4) . . ?
C33 C34 C30 118.9(4) . . ?
O2 C35 C2 112.2(3) . . ?
O2 C36 C37 124.1(3) . . ?
O2 C36 C41 115.8(3) . . ?
C37 C36 C41 120.1(3) . . ?
C38 C37 C36 119.4(3) . . ?
C37 C38 C39 121.2(3) . . ?
C40 C39 C38 118.5(3) . . ?
C40 C39 C42 122.1(4) . . ?
C38 C39 C42 119.4(3) . . ?
C41 C40 C39 121.0(4) . . ?
C40 C41 C36 119.8(3) . . ?
O12 C42 C39 110.6(3) . . ?
O13 C43 O12 125.1(4) . . ?
O13 C43 C44 123.2(4) . . ?
O12 C43 C44 111.6(3) . . ?
C45 C44 C48 118.6(4) . . ?
C45 C44 C43 118.3(4) . . ?
C48 C44 C43 123.1(4) . . ?
C44 C45 C46 119.0(4) . . ?
N1 C46 C45 122.9(4) . . ?
N1 C47 C48 122.9(4) . . ?
C44 C48 C47 118.7(4) . . ?
O6 C49 C50 110.8(4) . . ?
O7 C50 C49 110.1(4) . . ?
O7 C51 C52 110.9(4) . . ?
O6 C52 C51 110.8(4) . . ?
O5 C53 C56 111.1(7) . . ?
O4 C55 C54 110.7(7) . . ?
O4 C56 C53 109.5(7) . . ?
O5 C54 C55 117.4(7) . . ?
O14 Cl1 O17 109.9(8) . . ?
O14 Cl1 O15 109.1(5) . . ?
O17 Cl1 O15 109.3(6) . . ?
O14 Cl1 O16 111.3(8) . . ?
O17 Cl1 O16 107.6(7) . . ?
O15 Cl1 O16 109.6(7) . . ?
Cl1 O15 Ag01 161.1(4) . . ?
O19 Cl3 O19 180.0(3) . 2_776 ?
O19 Cl3 O18 56.1(6) . 2_776 ?
O19 Cl3 O18 123.9(6) 2_776 2_776 ?
O19 Cl3 O18 123.9(6) . . ?
O19 Cl3 O18 56.1(6) 2_776 . ?
O18 Cl3 O18 180.0 2_776 . ?
O19 Cl3 O21 110.4(6) . . ?
O19 Cl3 O21 69.6(6) 2_776 . ?
O18 Cl3 O21 68.4(6) 2_776 . ?
O18 Cl3 O21 111.6(6) . . ?
O19 Cl3 O21 69.6(6) . 2_776 ?
O19 Cl3 O21 110.4(6) 2_776 2_776 ?
O18 Cl3 O21 111.6(6) 2_776 2_776 ?
O18 Cl3 O21 68.4(6) . 2_776 ?
O21 Cl3 O21 180.0(8) . 2_776 ?
O19 Cl3 O20 69.0(8) . 2_776 ?
O19 Cl3 O20 111.0(8) 2_776 2_776 ?
O18 Cl3 O20 99.8(7) 2_776 2_776 ?
O18 Cl3 O20 80.2(7) . 2_776 ?
O21 Cl3 O20 83.9(11) . 2_776 ?
O21 Cl3 O20 96.1(11) 2_776 2_776 ?
O19 Cl3 O20 111.0(8) . . ?
O19 Cl3 O20 69.0(8) 2_776 . ?
O18 Cl3 O20 80.2(7) 2_776 . ?
O18 Cl3 O20 99.8(7) . . ?
O21 Cl3 O20 96.1(11) . . ?
O21 Cl3 O20 83.9(11) 2_776 . ?
O20 Cl3 O20 180.0 2_776 . ?
O19 O18 Cl3 61.7(5) 2_776 . ?
O19 O18 O21 107.4(8) 2_776 2_776 ?
Cl3 O18 O21 59.2(5) . 2_776 ?
O19 O18 Ag01 153.4(6) 2_776 . ?
Cl3 O18 Ag01 137.8(6) . . ?
O21 O18 Ag01 80.8(5) 2_776 . ?
O18 O19 Cl3 62.2(6) 2_776 . ?
O18 O19 O21 107.7(9) 2_776 2_776 ?
Cl3 O19 O21 58.7(5) . 2_776 ?
O18 O19 O20 99.2(10) 2_776 2_776 ?
Cl3 O19 O20 62.6(7) . 2_776 ?
O21 O19 O20 87.7(10) 2_776 2_776 ?
Cl3 O20 O19 48.4(5) . 2_776 ?
Cl3 O21 O18 52.4(5) . 2_776 ?
Cl3 O21 O19 51.6(5) . 2_776 ?
O18 O21 O19 96.3(9) 2_776 2_776 ?

loop_
_geom_bond_atom_site_label_1
_geom_bond_atom_site_label_2
_geom_bond_distance
_geom_bond_site_symmetry_2
_geom_bond_publ_flag
Ag01 N1 2.217(4) . ?
Ag01 N3 2.230(4) 2_767 ?
Ag01 N2 2.351(4) 2_776 ?
Ag01 O18 2.765(7) . ?
Ag01 O21 2.950(13) 2_776 ?
Ag01 O15 3.051(6) . ?
O1 C22 1.376(5) . ?
O1 C21 1.426(4) . ?
O2 C36 1.376(4) . ?
O2 C35 1.435(5) . ?
O3 C8 1.367(4) . ?
O3 C7 1.429(4) . ?
O4 C55 1.374(10) . ?
O4 C56 1.456(11) . ?
O5 C54 1.331(10) . ?
O5 C53 1.381(9) . ?
O6 C49 1.428(6) . ?
O6 C52 1.431(5) . ?
O7 C50 1.431(7) . ?
O7 C51 1.434(6) . ?
O8 C29 1.296(6) . ?
O8 C28 1.458(5) . ?
O9 C29 1.174(6) . ?
O10 C15 1.341(4) . ?
O10 C14 1.469(5) . ?
O11 C15 1.204(5) . ?
O12 C43 1.331(5) . ?
O12 C42 1.476(5) . ?
O13 C43 1.202(5) . ?
N1 C46 1.337(6) . ?
N1 C47 1.344(5) . ?
N2 C33 1.337(6) . ?
N2 C32 1.345(7) . ?
N3 C18 1.345(6) . ?
N3 C19 1.354(6) . ?
C1 C2 1.387(5) . ?
C1 C6 1.396(6) . ?
C2 C3 1.404(5) . ?
C2 C35 1.504(5) . ?
C3 C4 1.394(5) . ?
C4 C5 1.399(5) . ?
C4 C21 1.508(5) . ?
C5 C6 1.390(6) . ?
C6 C7 1.514(5) . ?
C8 C9 1.387(5) . ?
C8 C13 1.393(5) . ?
C9 C10 1.401(5) . ?
C10 C11 1.381(6) . ?
C11 C12 1.391(6) . ?
C11 C14 1.498(5) . ?
C12 C13 1.382(5) . ?
C15 C16 1.499(6) . ?
C16 C20 1.381(6) . ?
C16 C17 1.395(5) . ?
C17 C18 1.389(6) . ?
C19 C20 1.388(6) . ?
C22 C27 1.389(5) . ?
C22 C23 1.395(5) . ?
C23 C24 1.384(6) . ?
C24 C25 1.398(6) . ?
C25 C26 1.384(6) . ?
C25 C28 1.502(6) . ?
C26 C27 1.395(6) . ?
C29 C30 1.496(7) . ?
C30 C34 1.385(6) . ?
C30 C31 1.392(6) . ?
C31 C32 1.385(8) . ?
C33 C34 1.378(7) . ?
C36 C37 1.395(5) . ?
C36 C41 1.396(5) . ?
C37 C38 1.391(5) . ?
C38 C39 1.401(5) . ?
C39 C40 1.393(6) . ?
C39 C42 1.502(5) . ?
C40 C41 1.391(5) . ?
C43 C44 1.505(6) . ?
C44 C45 1.387(6) . ?
C44 C48 1.388(6) . ?
C45 C46 1.387(6) . ?
C47 C48 1.388(6) . ?
C49 C50 1.507(7) . ?
C51 C52 1.493(7) . ?
C53 C56 1.474(13) . ?
C55 C54 1.480(11) . ?
Cl1 O14 1.405(10) . ?
Cl1 O17 1.411(10) . ?
Cl1 O15 1.430(7) . ?
Cl1 O16 1.437(13) . ?
Cl3 O19 1.323(8) . ?
Cl3 O19 1.323(8) 2_776 ?
Cl3 O18 1.330(7) 2_776 ?
Cl3 O18 1.330(7) . ?
Cl3 O21 1.442(11) . ?
Cl3 O21 1.442(11) 2_776 ?
Cl3 O20 1.570(13) 2_776 ?
Cl3 O20 1.570(13) . ?
O18 O19 1.248(12) 2_776 ?
O18 O21 1.561(16) 2_776 ?
O19 O21 1.582(14) 2_776 ?
O19 O20 1.652(18) 2_776 ?
